data_2224789
loop_
_publ_author_name
'Goh, Jia Hao'
'Fun, Hoong-Kun'
'Vinayaka, A. C.'
'Kalluraya, B.'

_publ_section_title
(<i>E</i>)-1-[(Diphenylamino)methyl]-4-(4-fluorobenzylideneamino)-3-[1-(4-isobutylphenyl)ethyl]-1<i>H</i>-1,2,4-triazole-5(4<i>H</i>)-thione
_journal_coeditor_code TK2593
_journal_issue 1
_journal_name_full 'Acta Crystallographica Section E'
_journal_page_first o83
_journal_page_last o84
_journal_paper_doi 10.1107/S1600536809052039
_journal_volume 66
_journal_year 2010
_chemical_formula_iupac 'C34 H34 F N5 S'
_chemical_formula_moiety 'C34 H34 F N5 S'
_chemical_formula_sum 'C34 H34 F N5 S'
_chemical_formula_weight 563.72
_chemical_name_systematic
;
(<i>E</i>)-1-[(Diphenylamino)methyl]-4-(4-fluorobenzylideneamino)-3-
[1-(4-isobutylphenyl)ethyl]-1<i>H</i>-1,2,4-triazole-5(4<i>H</i>)-thione
;
_space_group_IT_number 14
_symmetry_cell_setting monoclinic
_symmetry_space_group_name_Hall '-P 2ybc'
_symmetry_space_group_name_H-M 'P 1 21/c 1'
_atom_sites_solution_hydrogens geom
_atom_sites_solution_primary direct
_atom_sites_solution_secondary difmap
_audit_creation_method SHELXL-97
_cell_angle_alpha 90
_cell_angle_beta 105.1990(10)
_cell_angle_gamma 90
_cell_formula_units_Z 4
_cell_length_a 10.8175(2)
_cell_length_b 9.95790(10)
_cell_length_c 27.8344(4)
_cell_measurement_reflns_used 9739
_cell_measurement_temperature 100.00(10)
_cell_measurement_theta_max 34.7
_cell_measurement_theta_min 2.6
_cell_volume 2893.43(7)
_computing_cell_refinement 'SAINT (Bruker, 2005)'
_computing_data_collection 'APEX2 (Bruker, 2005)'
_computing_data_reduction 'SAINT (Bruker, 2005)'
_computing_molecular_graphics 'SHELXTL (Sheldrick, 2008)'
_computing_publication_material
;
SHELXTL (Sheldrick, 2008) and PLATON (Spek, 2009)
;
_computing_structure_refinement 'SHELXTL (Sheldrick, 2008)'
_computing_structure_solution 'SHELXTL (Sheldrick, 2008)'
_diffrn_ambient_temperature 100.00(10)
_diffrn_measured_fraction_theta_full 0.995
_diffrn_measured_fraction_theta_max 0.995
_diffrn_measurement_device_type
;
Bruker SMART APEXII CCD area-detector diffractometer
;
_diffrn_measurement_method '\f and \w scans'
_diffrn_radiation_monochromator graphite
_diffrn_radiation_source 'fine-focus sealed tube'
_diffrn_radiation_type MoK\a
_diffrn_radiation_wavelength 0.71073
_diffrn_reflns_av_R_equivalents 0.035
_diffrn_reflns_av_sigmaI/netI 0.030
_diffrn_reflns_limit_h_max 16
_diffrn_reflns_limit_h_min -16
_diffrn_reflns_limit_k_max 14
_diffrn_reflns_limit_k_min -15
_diffrn_reflns_limit_l_max 41
_diffrn_reflns_limit_l_min -42
_diffrn_reflns_number 58342
_diffrn_reflns_theta_full 32.5
_diffrn_reflns_theta_max 32.50
_diffrn_reflns_theta_min 2.1
_diffrn_standards_number 0
_exptl_absorpt_coefficient_mu 0.151
_exptl_absorpt_correction_T_max 0.953
_exptl_absorpt_correction_T_min 0.928
_exptl_absorpt_correction_type multi-scan
_exptl_absorpt_process_details '(<i>SADABS</i>; Bruker, 2005)'
_exptl_crystal_colour colourless
_exptl_crystal_density_diffrn 1.294
_exptl_crystal_density_method 'not measured'
_exptl_crystal_description block
_exptl_crystal_F_000 1192
_exptl_crystal_size_max 0.50
_exptl_crystal_size_mid 0.36
_exptl_crystal_size_min 0.32
_refine_diff_density_max 0.42
_refine_diff_density_min -0.25
_refine_ls_extinction_method none
_refine_ls_goodness_of_fit_ref 1.04
_refine_ls_hydrogen_treatment constr
_refine_ls_matrix_type full
_refine_ls_number_parameters 373
_refine_ls_number_reflns 10414
_refine_ls_number_restraints 0
_refine_ls_restrained_S_all 1.04
_refine_ls_R_factor_all 0.059
_refine_ls_R_factor_gt 0.044
_refine_ls_shift/su_max_lt 0.001
_refine_ls_shift/su_mean <0.001
_refine_ls_structure_factor_coef Fsqd
_refine_ls_weighting_details 'calc w=1/[\s^2^(Fo^2^)+(0.0575P)^2^+0.8906P] where P=(Fo^2^+2Fc^2^)/3'
_refine_ls_weighting_scheme calc
_refine_ls_wR_factor_gt 0.112
_refine_ls_wR_factor_ref 0.120
_reflns_number_gt 8240
_reflns_number_total 10414
_reflns_threshold_expression I>2\s(I)
_cod_data_source_file tk2593.cif
_cod_data_source_block I
_cod_depositor_comments
;
The following automatic conversions were performed:
'_symmetry_cell_setting' value 'Monoclinic' changed to 'monoclinic'
according to '/home/saulius/struct/CIF-dictionaries/cif_core.dic'
dictionary named 'cif_core.dic' version 2.4.1 from 2010-06-29.

Automatic conversion script
Id: cif_fix_enum 1527 2010-12-29 10:47:43Z saulius 

The following automatic conversions were performed:

'_symmetry_cell_setting' value 'Monoclinic' changed to 'monoclinic'
according to /home/saulius/struct/CIF-dictionaries/cif_core.dic
dictionary named 'cif_core.dic' version 2.4.1 from 2010-06-29.

Automatic conversion script
Id: cif_fix_values 1715 2011-07-08 13:25:40Z adriana 
;
_cod_original_sg_symbol_H-M 'P 21/c'
_cod_database_code 2224789
_cod_database_fobs_code 2224789

loop_
_symmetry_equiv_pos_as_xyz
'x, y, z'
'-x, y+1/2, -z+1/2'
'-x, -y, -z'
'x, -y-1/2, z-1/2'

loop_
_atom_site_type_symbol
_atom_site_label
_atom_site_fract_x
_atom_site_fract_y
_atom_site_fract_z
_atom_site_U_iso_or_equiv
_atom_site_adp_type
_atom_site_calc_flag
_atom_site_refinement_flags
_atom_site_occupancy
_atom_site_disorder_assembly
_atom_site_disorder_group
S S1 0.16117(3) 0.22751(3) 0.589154(11) 0.02485(7) Uani d . 1 . .
F F1 0.52953(8) 0.48389(9) 0.37293(3) 0.03681(19) Uani d . 1 . .
N N1 0.17190(9) 0.50769(9) 0.51987(3) 0.01794(17) Uani d . 1 . .
N N2 0.11972(9) 0.49448(9) 0.56030(3) 0.01672(16) Uani d . 1 . .
N N3 0.04413(9) 0.43808(9) 0.62106(3) 0.01820(17) Uani d . 1 . .
N N4 0.01010(9) 0.57105(9) 0.61131(3) 0.01838(17) Uani d . 1 . .
N N5 0.05479(9) 0.45860(10) 0.70862(3) 0.02075(18) Uani d . 1 . .
C C1 0.29376(11) 0.54223(11) 0.44134(4) 0.0207(2) Uani d . 1 . .
H H1A 0.2273 0.6013 0.4416 0.025 Uiso calc R 1 . .
C C2 0.36276(12) 0.55679(12) 0.40618(4) 0.0244(2) Uani d . 1 . .
H H2A 0.3438 0.6255 0.3828 0.029 Uiso calc R 1 . .
C C3 0.46049(12) 0.46680(12) 0.40667(4) 0.0242(2) Uani d . 1 . .
C C4 0.49201(11) 0.36250(11) 0.43997(4) 0.0227(2) Uani d . 1 . .
H H4A 0.5576 0.3030 0.4390 0.027 Uiso calc R 1 . .
C C5 0.42230(11) 0.34904(11) 0.47520(4) 0.0200(2) Uani d . 1 . .
H H5A 0.4415 0.2793 0.4982 0.024 Uiso calc R 1 . .
C C6 0.32382(10) 0.43867(10) 0.47658(4) 0.01744(18) Uani d . 1 . .
C C7 0.26117(10) 0.42571(10) 0.51707(4) 0.01848(19) Uani d . 1 . .
H H7A 0.2861 0.3581 0.5407 0.022 Uiso calc R 1 . .
C C8 0.11087(10) 0.38574(10) 0.59048(4) 0.01786(19) Uani d . 1 . .
C C9 0.05599(10) 0.60207(10) 0.57402(4) 0.01684(18) Uani d . 1 . .
C C10 0.04846(10) 0.73715(10) 0.55006(4) 0.01775(19) Uani d . 1 . .
H H10A 0.0237 0.7246 0.5139 0.021 Uiso calc R 1 . .
C C11 0.17695(10) 0.80893(10) 0.56429(4) 0.01719(18) Uani d . 1 . .
C C12 0.24975(11) 0.81605(11) 0.61379(4) 0.0201(2) Uani d . 1 . .
H H12A 0.2251 0.7669 0.6381 0.024 Uiso calc R 1 . .
C C13 0.35875(11) 0.89604(11) 0.62690(4) 0.0211(2) Uani d . 1 . .
H H13A 0.4056 0.9002 0.6601 0.025 Uiso calc R 1 . .
C C14 0.39935(11) 0.97024(10) 0.59134(4) 0.0202(2) Uani d . 1 . .
C C15 0.32793(12) 0.95927(11) 0.54167(4) 0.0221(2) Uani d . 1 . .
H H15A 0.3543 1.0058 0.5171 0.026 Uiso calc R 1 . .
C C16 0.21845(11) 0.88019(11) 0.52838(4) 0.0204(2) Uani d . 1 . .
H H16A 0.1724 0.8748 0.4952 0.024 Uiso calc R 1 . .
C C17 0.51678(11) 1.05862(11) 0.60507(4) 0.0229(2) Uani d . 1 . .
H H17A 0.5272 1.0919 0.6386 0.028 Uiso calc R 1 . .
H H17B 0.5030 1.1355 0.5829 0.028 Uiso calc R 1 . .
C C18 0.64135(11) 0.98818(10) 0.60244(4) 0.0200(2) Uani d . 1 . .
H H18A 0.6264 0.9450 0.5698 0.024 Uiso calc R 1 . .
C C19 0.74893(12) 1.09067(12) 0.60727(5) 0.0260(2) Uani d . 1 . .
H H19A 0.8259 1.0454 0.6054 0.039 Uiso calc R 1 . .
H H19B 0.7634 1.1361 0.6387 0.039 Uiso calc R 1 . .
H H19C 0.7251 1.1549 0.5807 0.039 Uiso calc R 1 . .
C C20 0.68007(12) 0.87972(12) 0.64228(4) 0.0241(2) Uani d . 1 . .
H H20A 0.7545 0.8334 0.6382 0.036 Uiso calc R 1 . .
H H20B 0.6109 0.8170 0.6390 0.036 Uiso calc R 1 . .
H H20C 0.6991 0.9205 0.6746 0.036 Uiso calc R 1 . .
C C21 -0.05414(11) 0.82343(11) 0.56409(5) 0.0238(2) Uani d . 1 . .
H H21A -0.1359 0.7798 0.5531 0.036 Uiso calc R 1 . .
H H21B -0.0580 0.9097 0.5484 0.036 Uiso calc R 1 . .
H H21C -0.0328 0.8348 0.5996 0.036 Uiso calc R 1 . .
C C22 0.02287(12) 0.37238(11) 0.66559(4) 0.0217(2) Uani d . 1 . .
H H22A -0.0663 0.3461 0.6590 0.026 Uiso calc R 1 . .
H H22B 0.0746 0.2916 0.6726 0.026 Uiso calc R 1 . .
C C23 -0.04449(10) 0.50037(10) 0.73041(4) 0.01839(19) Uani d . 1 . .
C C24 -0.15516(11) 0.56251(12) 0.70258(4) 0.0222(2) Uani d . 1 . .
H H24A -0.1661 0.5789 0.6688 0.027 Uiso calc R 1 . .
C C25 -0.24961(11) 0.60002(12) 0.72568(4) 0.0240(2) Uani d . 1 . .
H H25A -0.3246 0.6400 0.7070 0.029 Uiso calc R 1 . .
C C26 -0.23290(11) 0.57828(11) 0.77618(4) 0.0218(2) Uani d . 1 . .
H H26A -0.2961 0.6044 0.7914 0.026 Uiso calc R 1 . .
C C27 -0.12167(11) 0.51754(11) 0.80400(4) 0.0218(2) Uani d . 1 . .
H H27A -0.1100 0.5035 0.8379 0.026 Uiso calc R 1 . .
C C28 -0.02782(11) 0.47779(11) 0.78124(4) 0.0209(2) Uani d . 1 . .
H H28A 0.0462 0.4361 0.7998 0.025 Uiso calc R 1 . .
C C29 0.17503(10) 0.52279(11) 0.72258(4) 0.0194(2) Uani d . 1 . .
C C30 0.18674(11) 0.64932(11) 0.74534(4) 0.0215(2) Uani d . 1 . .
H H30A 0.1152 0.6899 0.7516 0.026 Uiso calc R 1 . .
C C31 0.30399(12) 0.71451(12) 0.75856(5) 0.0258(2) Uani d . 1 . .
H H31A 0.3105 0.7984 0.7737 0.031 Uiso calc R 1 . .
C C32 0.41226(12) 0.65524(13) 0.74936(5) 0.0277(2) Uani d . 1 . .
H H32A 0.4910 0.6988 0.7583 0.033 Uiso calc R 1 . .
C C33 0.40086(12) 0.53055(13) 0.72666(5) 0.0267(2) Uani d . 1 . .
H H33A 0.4729 0.4904 0.7206 0.032 Uiso calc R 1 . .
C C34 0.28381(11) 0.46417(12) 0.71282(4) 0.0235(2) Uani d . 1 . .
H H34A 0.2777 0.3811 0.6971 0.028 Uiso calc R 1 . .

loop_
_atom_site_aniso_label
_atom_site_aniso_U_11
_atom_site_aniso_U_22
_atom_site_aniso_U_33
_atom_site_aniso_U_12
_atom_site_aniso_U_13
_atom_site_aniso_U_23
S1 0.03825(17) 0.01658(12) 0.02449(14) 0.00605(11) 0.01669(12) 0.00197(9)
F1 0.0399(5) 0.0505(5) 0.0279(4) 0.0028(4) 0.0231(3) -0.0001(3)
N1 0.0216(4) 0.0189(4) 0.0153(4) 0.0013(3) 0.0085(3) -0.0008(3)
N2 0.0204(4) 0.0164(4) 0.0151(4) 0.0031(3) 0.0079(3) 0.0002(3)
N3 0.0224(4) 0.0173(4) 0.0167(4) 0.0026(3) 0.0083(3) 0.0001(3)
N4 0.0202(4) 0.0174(4) 0.0183(4) 0.0030(3) 0.0063(3) -0.0005(3)
N5 0.0199(4) 0.0249(4) 0.0198(4) -0.0003(3) 0.0093(3) -0.0036(3)
C1 0.0223(5) 0.0227(5) 0.0179(5) 0.0033(4) 0.0067(4) 0.0004(4)
C2 0.0275(6) 0.0289(5) 0.0177(5) 0.0015(5) 0.0075(4) 0.0018(4)
C3 0.0256(5) 0.0318(6) 0.0185(5) -0.0022(5) 0.0117(4) -0.0060(4)
C4 0.0221(5) 0.0228(5) 0.0253(5) 0.0008(4) 0.0097(4) -0.0072(4)
C5 0.0210(5) 0.0177(4) 0.0222(5) 0.0008(4) 0.0073(4) -0.0030(4)
C6 0.0181(5) 0.0181(4) 0.0167(4) -0.0001(4) 0.0057(4) -0.0028(3)
C7 0.0193(5) 0.0192(4) 0.0180(5) 0.0005(4) 0.0067(4) -0.0001(3)
C8 0.0216(5) 0.0174(4) 0.0157(4) 0.0016(4) 0.0069(4) -0.0007(3)
C9 0.0169(4) 0.0173(4) 0.0164(4) 0.0024(4) 0.0044(4) -0.0022(3)
C10 0.0200(5) 0.0168(4) 0.0165(4) 0.0041(4) 0.0048(4) 0.0006(3)
C11 0.0196(5) 0.0155(4) 0.0176(4) 0.0043(4) 0.0067(4) 0.0005(3)
C12 0.0222(5) 0.0230(5) 0.0166(5) 0.0018(4) 0.0078(4) 0.0003(4)
C13 0.0223(5) 0.0248(5) 0.0167(5) 0.0009(4) 0.0061(4) -0.0021(4)
C14 0.0217(5) 0.0168(4) 0.0230(5) 0.0024(4) 0.0076(4) -0.0005(4)
C15 0.0268(5) 0.0195(4) 0.0209(5) 0.0020(4) 0.0082(4) 0.0046(4)
C16 0.0248(5) 0.0196(4) 0.0165(4) 0.0032(4) 0.0050(4) 0.0032(3)
C17 0.0244(5) 0.0181(4) 0.0267(5) -0.0001(4) 0.0072(4) -0.0016(4)
C18 0.0246(5) 0.0188(4) 0.0180(5) 0.0005(4) 0.0078(4) 0.0000(4)
C19 0.0278(6) 0.0225(5) 0.0312(6) -0.0012(4) 0.0139(5) 0.0010(4)
C20 0.0252(5) 0.0221(5) 0.0234(5) -0.0010(4) 0.0036(4) 0.0024(4)
C21 0.0211(5) 0.0207(5) 0.0294(6) 0.0055(4) 0.0064(4) -0.0008(4)
C22 0.0275(5) 0.0204(5) 0.0198(5) -0.0007(4) 0.0111(4) -0.0004(4)
C23 0.0191(5) 0.0188(4) 0.0193(5) -0.0005(4) 0.0086(4) -0.0014(3)
C24 0.0248(5) 0.0246(5) 0.0185(5) 0.0014(4) 0.0078(4) 0.0024(4)
C25 0.0224(5) 0.0253(5) 0.0249(5) 0.0038(4) 0.0074(4) 0.0034(4)
C26 0.0211(5) 0.0224(5) 0.0247(5) 0.0006(4) 0.0113(4) -0.0011(4)
C27 0.0239(5) 0.0247(5) 0.0183(5) 0.0007(4) 0.0083(4) 0.0001(4)
C28 0.0201(5) 0.0248(5) 0.0182(5) 0.0025(4) 0.0058(4) 0.0007(4)
C29 0.0195(5) 0.0218(5) 0.0184(5) 0.0018(4) 0.0077(4) 0.0024(4)
C30 0.0213(5) 0.0212(5) 0.0234(5) 0.0015(4) 0.0086(4) 0.0018(4)
C31 0.0264(6) 0.0245(5) 0.0272(6) -0.0026(4) 0.0079(5) 0.0012(4)
C32 0.0205(5) 0.0358(6) 0.0272(6) -0.0036(5) 0.0069(4) 0.0043(5)
C33 0.0209(5) 0.0369(6) 0.0247(5) 0.0046(5) 0.0104(4) 0.0050(5)
C34 0.0235(5) 0.0268(5) 0.0223(5) 0.0035(4) 0.0100(4) 0.0008(4)

loop_
_atom_type_symbol
_atom_type_description
_atom_type_scat_dispersion_real
_atom_type_scat_dispersion_imag
_atom_type_scat_source
C C 0.0033 0.0016 'International Tables Vol C Tables 4.2.6.8 and 6.1.1.4'
H H 0.0000 0.0000 'International Tables Vol C Tables 4.2.6.8 and 6.1.1.4'
N N 0.0061 0.0033 'International Tables Vol C Tables 4.2.6.8 and 6.1.1.4'
F F 0.0171 0.0103 'International Tables Vol C Tables 4.2.6.8 and 6.1.1.4'
S S 0.1246 0.1234 'International Tables Vol C Tables 4.2.6.8 and 6.1.1.4'

loop_
_geom_angle_atom_site_label_1
_geom_angle_atom_site_label_2
_geom_angle_atom_site_label_3
_geom_angle_site_symmetry_1
_geom_angle_site_symmetry_3
_geom_angle
_geom_angle_publ_flag
C7 N1 N2 . . 117.44(9) ?
C9 N2 C8 . . 108.60(9) ?
C9 N2 N1 . . 119.22(8) ?
C8 N2 N1 . . 132.06(8) ?
C8 N3 N4 . . 113.78(9) ?
C8 N3 C22 . . 125.73(9) ?
N4 N3 C22 . . 119.91(8) ?
C9 N4 N3 . . 104.27(8) ?
C29 N5 C23 . . 119.58(9) ?
C29 N5 C22 . . 120.16(9) ?
C23 N5 C22 . . 118.96(9) ?
C2 C1 C6 . . 120.16(10) ?
C2 C1 H1A . . 119.9 ?
C6 C1 H1A . . 119.9 ?
C3 C2 C1 . . 118.50(11) ?
C3 C2 H2A . . 120.7 ?
C1 C2 H2A . . 120.7 ?
F1 C3 C4 . . 118.56(11) ?
F1 C3 C2 . . 118.06(11) ?
C4 C3 C2 . . 123.37(11) ?
C3 C4 C5 . . 117.63(10) ?
C3 C4 H4A . . 121.2 ?
C5 C4 H4A . . 121.2 ?
C4 C5 C6 . . 121.03(10) ?
C4 C5 H5A . . 119.5 ?
C6 C5 H5A . . 119.5 ?
C5 C6 C1 . . 119.29(10) ?
C5 C6 C7 . . 118.32(10) ?
C1 C6 C7 . . 122.27(10) ?
N1 C7 C6 . . 119.89(10) ?
N1 C7 H7A . . 120.1 ?
C6 C7 H7A . . 120.1 ?
N3 C8 N2 . . 102.26(8) ?
N3 C8 S1 . . 127.33(8) ?
N2 C8 S1 . . 130.34(8) ?
N4 C9 N2 . . 111.06(9) ?
N4 C9 C10 . . 125.65(9) ?
N2 C9 C10 . . 123.22(9) ?
C9 C10 C11 . . 111.58(8) ?
C9 C10 C21 . . 110.44(9) ?
C11 C10 C21 . . 110.10(9) ?
C9 C10 H10A . . 108.2 ?
C11 C10 H10A . . 108.2 ?
C21 C10 H10A . . 108.2 ?
C16 C11 C12 . . 118.50(10) ?
C16 C11 C10 . . 119.83(9) ?
C12 C11 C10 . . 121.39(9) ?
C13 C12 C11 . . 120.51(10) ?
C13 C12 H12A . . 119.7 ?
C11 C12 H12A . . 119.7 ?
C12 C13 C14 . . 121.35(10) ?
C12 C13 H13A . . 119.3 ?
C14 C13 H13A . . 119.3 ?
C13 C14 C15 . . 117.67(10) ?
C13 C14 C17 . . 121.98(10) ?
C15 C14 C17 . . 120.35(10) ?
C16 C15 C14 . . 121.23(10) ?
C16 C15 H15A . . 119.4 ?
C14 C15 H15A . . 119.4 ?
C15 C16 C11 . . 120.69(10) ?
C15 C16 H16A . . 119.7 ?
C11 C16 H16A . . 119.7 ?
C14 C17 C18 . . 114.31(9) ?
C14 C17 H17A . . 108.7 ?
C18 C17 H17A . . 108.7 ?
C14 C17 H17B . . 108.7 ?
C18 C17 H17B . . 108.7 ?
H17A C17 H17B . . 107.6 ?
C20 C18 C19 . . 110.58(10) ?
C20 C18 C17 . . 111.43(9) ?
C19 C18 C17 . . 110.37(9) ?
C20 C18 H18A . . 108.1 ?
C19 C18 H18A . . 108.1 ?
C17 C18 H18A . . 108.1 ?
C18 C19 H19A . . 109.5 ?
C18 C19 H19B . . 109.5 ?
H19A C19 H19B . . 109.5 ?
C18 C19 H19C . . 109.5 ?
H19A C19 H19C . . 109.5 ?
H19B C19 H19C . . 109.5 ?
C18 C20 H20A . . 109.5 ?
C18 C20 H20B . . 109.5 ?
H20A C20 H20B . . 109.5 ?
C18 C20 H20C . . 109.5 ?
H20A C20 H20C . . 109.5 ?
H20B C20 H20C . . 109.5 ?
C10 C21 H21A . . 109.5 ?
C10 C21 H21B . . 109.5 ?
H21A C21 H21B . . 109.5 ?
C10 C21 H21C . . 109.5 ?
H21A C21 H21C . . 109.5 ?
H21B C21 H21C . . 109.5 ?
N5 C22 N3 . . 112.27(9) ?
N5 C22 H22A . . 109.1 ?
N3 C22 H22A . . 109.1 ?
N5 C22 H22B . . 109.1 ?
N3 C22 H22B . . 109.1 ?
H22A C22 H22B . . 107.9 ?
C24 C23 C28 . . 120.00(10) ?
C24 C23 N5 . . 121.85(10) ?
C28 C23 N5 . . 118.16(10) ?
C23 C24 C25 . . 119.42(10) ?
C23 C24 H24A . . 120.3 ?
C25 C24 H24A . . 120.3 ?
C26 C25 C24 . . 120.64(11) ?
C26 C25 H25A . . 119.7 ?
C24 C25 H25A . . 119.7 ?
C25 C26 C27 . . 119.83(11) ?
C25 C26 H26A . . 120.1 ?
C27 C26 H26A . . 120.1 ?
C26 C27 C28 . . 120.04(10) ?
C26 C27 H27A . . 120.0 ?
C28 C27 H27A . . 120.0 ?
C27 C28 C23 . . 120.06(10) ?
C27 C28 H28A . . 120.0 ?
C23 C28 H28A . . 120.0 ?
C30 C29 C34 . . 118.75(10) ?
C30 C29 N5 . . 120.00(10) ?
C34 C29 N5 . . 121.22(10) ?
C31 C30 C29 . . 120.61(11) ?
C31 C30 H30A . . 119.7 ?
C29 C30 H30A . . 119.7 ?
C30 C31 C32 . . 120.49(11) ?
C30 C31 H31A . . 119.8 ?
C32 C31 H31A . . 119.8 ?
C33 C32 C31 . . 119.02(11) ?
C33 C32 H32A . . 120.5 ?
C31 C32 H32A . . 120.5 ?
C32 C33 C34 . . 121.25(11) ?
C32 C33 H33A . . 119.4 ?
C34 C33 H33A . . 119.4 ?
C33 C34 C29 . . 119.86(11) ?
C33 C34 H34A . . 120.1 ?
C29 C34 H34A . . 120.1 ?

loop_
_geom_bond_atom_site_label_1
_geom_bond_atom_site_label_2
_geom_bond_site_symmetry_2
_geom_bond_distance
_geom_bond_publ_flag
S1 C8 . 1.6705(11) ?
F1 C3 . 1.3552(13) ?
N1 C7 . 1.2824(14) ?
N1 N2 . 1.3910(12) ?
N2 C9 . 1.3809(13) ?
N2 C8 . 1.3892(13) ?
N3 C8 . 1.3562(13) ?
N3 N4 . 1.3821(12) ?
N3 C22 . 1.4720(14) ?
N4 C9 . 1.2999(14) ?
N5 C29 . 1.4095(15) ?
N5 C23 . 1.4267(14) ?
N5 C22 . 1.4401(14) ?
C1 C2 . 1.3854(16) ?
C1 C6 . 1.4014(15) ?
C1 H1A . 0.9300 ?
C2 C3 . 1.3832(17) ?
C2 H2A . 0.9300 ?
C3 C4 . 1.3742(17) ?
C4 C5 . 1.3914(16) ?
C4 H4A . 0.9300 ?
C5 C6 . 1.3980(15) ?
C5 H5A . 0.9300 ?
C6 C7 . 1.4650(15) ?
C7 H7A . 0.9300 ?
C9 C10 . 1.4940(14) ?
C10 C11 . 1.5202(15) ?
C10 C21 . 1.5330(15) ?
C10 H10A . 0.9800 ?
C11 C16 . 1.3926(15) ?
C11 C12 . 1.3983(15) ?
C12 C13 . 1.3900(16) ?
C12 H12A . 0.9300 ?
C13 C14 . 1.3953(16) ?
C13 H13A . 0.9300 ?
C14 C15 . 1.4000(16) ?
C14 C17 . 1.5098(16) ?
C15 C16 . 1.3891(16) ?
C15 H15A . 0.9300 ?
C16 H16A . 0.9300 ?
C17 C18 . 1.5378(16) ?
C17 H17A . 0.9700 ?
C17 H17B . 0.9700 ?
C18 C20 . 1.5257(15) ?
C18 C19 . 1.5271(16) ?
C18 H18A . 0.9800 ?
C19 H19A . 0.9600 ?
C19 H19B . 0.9600 ?
C19 H19C . 0.9600 ?
C20 H20A . 0.9600 ?
C20 H20B . 0.9600 ?
C20 H20C . 0.9600 ?
C21 H21A . 0.9600 ?
C21 H21B . 0.9600 ?
C21 H21C . 0.9600 ?
C22 H22A . 0.9700 ?
C22 H22B . 0.9700 ?
C23 C24 . 1.3891(16) ?
C23 C28 . 1.3968(15) ?
C24 C25 . 1.3932(16) ?
C24 H24A . 0.9300 ?
C25 C26 . 1.3863(16) ?
C25 H25A . 0.9300 ?
C26 C27 . 1.3874(16) ?
C26 H26A . 0.9300 ?
C27 C28 . 1.3879(15) ?
C27 H27A . 0.9300 ?
C28 H28A . 0.9300 ?
C29 C30 . 1.4010(16) ?
C29 C34 . 1.4025(15) ?
C30 C31 . 1.3859(17) ?
C30 H30A . 0.9300 ?
C31 C32 . 1.3939(18) ?
C31 H31A . 0.9300 ?
C32 C33 . 1.3839(19) ?
C32 H32A . 0.9300 ?
C33 C34 . 1.3902(17) ?
C33 H33A . 0.9300 ?
C34 H34A . 0.9300 ?

loop_
_geom_hbond_atom_site_label_D
_geom_hbond_atom_site_label_H
_geom_hbond_atom_site_label_A
_geom_hbond_site_symmetry_A
_geom_hbond_distance_DH
_geom_hbond_distance_HA
_geom_hbond_distance_DA
_geom_hbond_angle_DHA
_geom_hbond_publ_flag
C7 H7A S1 . 0.93 2.51 3.1983(11) 131 yes
C4 H4A Cg1 3_666 0.93 2.65 3.5688(13) 169 yes
C20 H20C Cg2 2_656 0.96 2.99 3.9291(12) 166 yes

loop_
_geom_torsion_atom_site_label_1
_geom_torsion_atom_site_label_2
_geom_torsion_atom_site_label_3
_geom_torsion_atom_site_label_4
_geom_torsion_site_symmetry_1
_geom_torsion_site_symmetry_2
_geom_torsion_site_symmetry_3
_geom_torsion_site_symmetry_4
_geom_torsion
_geom_torsion_publ_flag
C7 N1 N2 C9 . . . . 159.24(10) ?
C7 N1 N2 C8 . . . . -25.33(16) ?
C8 N3 N4 C9 . . . . 0.16(12) ?
C22 N3 N4 C9 . . . . 171.99(10) ?
C6 C1 C2 C3 . . . . 0.36(17) ?
C1 C2 C3 F1 . . . . -178.37(10) ?
C1 C2 C3 C4 . . . . 0.72(18) ?
F1 C3 C4 C5 . . . . 178.21(10) ?
C2 C3 C4 C5 . . . . -0.87(18) ?
C3 C4 C5 C6 . . . . -0.04(16) ?
C4 C5 C6 C1 . . . . 1.07(16) ?
C4 C5 C6 C7 . . . . -175.07(10) ?
C2 C1 C6 C5 . . . . -1.22(16) ?
C2 C1 C6 C7 . . . . 174.75(11) ?
N2 N1 C7 C6 . . . . -177.20(9) ?
C5 C6 C7 N1 . . . . 178.88(10) ?
C1 C6 C7 N1 . . . . 2.87(16) ?
N4 N3 C8 N2 . . . . 0.73(12) ?
C22 N3 C8 N2 . . . . -170.53(10) ?
N4 N3 C8 S1 . . . . -176.59(8) ?
C22 N3 C8 S1 . . . . 12.14(16) ?
C9 N2 C8 N3 . . . . -1.31(11) ?
N1 N2 C8 N3 . . . . -177.11(10) ?
C9 N2 C8 S1 . . . . 175.90(9) ?
N1 N2 C8 S1 . . . . 0.10(18) ?
N3 N4 C9 N2 . . . . -1.03(12) ?
N3 N4 C9 C10 . . . . -178.02(10) ?
C8 N2 C9 N4 . . . . 1.55(12) ?
N1 N2 C9 N4 . . . . 177.97(9) ?
C8 N2 C9 C10 . . . . 178.62(10) ?
N1 N2 C9 C10 . . . . -4.95(15) ?
N4 C9 C10 C11 . . . . 105.64(12) ?
N2 C9 C10 C11 . . . . -70.99(13) ?
N4 C9 C10 C21 . . . . -17.17(15) ?
N2 C9 C10 C21 . . . . 166.20(10) ?
C9 C10 C11 C16 . . . . 138.70(10) ?
C21 C10 C11 C16 . . . . -98.30(11) ?
C9 C10 C11 C12 . . . . -47.47(13) ?
C21 C10 C11 C12 . . . . 75.53(12) ?
C16 C11 C12 C13 . . . . 2.04(16) ?
C10 C11 C12 C13 . . . . -171.87(10) ?
C11 C12 C13 C14 . . . . -0.57(17) ?
C12 C13 C14 C15 . . . . -1.30(16) ?
C12 C13 C14 C17 . . . . 179.39(10) ?
C13 C14 C15 C16 . . . . 1.72(16) ?
C17 C14 C15 C16 . . . . -178.96(10) ?
C14 C15 C16 C11 . . . . -0.26(17) ?
+C12 C11 C16 C15 . . . . -1.62(16) ?
C10 C11 C16 C15 . . . . 172.38(10) ?
C13 C14 C17 C18 . . . . 91.25(13) ?
C15 C14 C17 C18 . . . . -88.04(13) ?
C14 C17 C18 C20 . . . . -67.35(12) ?
C14 C17 C18 C19 . . . . 169.38(10) ?
C29 N5 C22 N3 . . . . -51.66(14) ?
C23 N5 C22 N3 . . . . 115.30(11) ?
C8 N3 C22 N5 . . . . 129.58(11) ?
N4 N3 C22 N5 . . . . -41.19(14) ?
C29 N5 C23 C24 . . . . 113.07(12) ?
C22 N5 C23 C24 . . . . -53.97(15) ?
C29 N5 C23 C28 . . . . -66.63(14) ?
C22 N5 C23 C28 . . . . 126.33(11) ?
C28 C23 C24 C25 . . . . -0.94(17) ?
N5 C23 C24 C25 . . . . 179.36(10) ?
C23 C24 C25 C26 . . . . 1.27(18) ?
C24 C25 C26 C27 . . . . -0.57(18) ?
C25 C26 C27 C28 . . . . -0.47(17) ?
C26 C27 C28 C23 . . . . 0.79(17) ?
C24 C23 C28 C27 . . . . -0.08(17) ?
N5 C23 C28 C27 . . . . 179.62(10) ?
C23 N5 C29 C30 . . . . -18.94(15) ?
C22 N5 C29 C30 . . . . 147.93(11) ?
C23 N5 C29 C34 . . . . 162.97(10) ?
C22 N5 C29 C34 . . . . -30.15(15) ?
C34 C29 C30 C31 . . . . -0.87(17) ?
N5 C29 C30 C31 . . . . -178.99(10) ?
C29 C30 C31 C32 . . . . 0.09(18) ?
C30 C31 C32 C33 . . . . 0.22(18) ?
C31 C32 C33 C34 . . . . 0.25(18) ?
C32 C33 C34 C29 . . . . -1.04(18) ?
C30 C29 C34 C33 . . . . 1.33(17) ?
N5 C29 C34 C33 . . . . 179.43(10) ?
